data_7219525
loop_
_publ_author_name
'zhu, gengyu'
'wang, lin'
'Sun, Hongjian'
'Li, Xiaoyan'

_publ_section_title
;
 Formation of PCP pincer cobalt complexes with cobaltacyclopropane
 moieties via double Csp3-H bond activation&#x2020;
;
_journal_name_full 'RSC Adv.'
_journal_paper_doi 10.1039/C5RA01230A
_journal_year 2015
_chemical_formula_sum 'C39 H41 Co N2 P3'
_chemical_formula_weight 689.58
_chemical_name_systematic
; 
 ? 
;
_space_group_IT_number 61
_symmetry_cell_setting orthorhombic
_symmetry_space_group_name_Hall '-P 2bc 2ac'
_symmetry_space_group_name_H-M 'P c a b'
_atom_sites_solution_hydrogens geom
_atom_sites_solution_primary direct
_atom_sites_solution_secondary difmap
_audit_creation_method SHELXL-97
_audit_update_record
;
2014-10-11 deposited with the CCDC.
2015-02-09 downloaded from the CCDC.
;
_cell_angle_alpha 90.00
_cell_angle_beta 90.00
_cell_angle_gamma 90.00
_cell_formula_units_Z 8
_cell_length_a 16.666(2)
_cell_length_b 19.745(3)
_cell_length_c 21.037(3)
_cell_measurement_reflns_used 1864
_cell_measurement_temperature 293(2)
_cell_measurement_theta_max 20.098
_cell_measurement_theta_min 2.444
_cell_volume 6922.6(17)
_computing_cell_refinement 'Bruker SMART'
_computing_data_collection 'Bruker SMART'
_computing_data_reduction 'Bruker SAINT'
_computing_molecular_graphics 'Bruker SHELXTL'
_computing_publication_material 'Bruker SHELXTL'
_computing_structure_refinement 'SHELXL-97 (Sheldrick, 1997)'
_computing_structure_solution 'SHELXS-97 (Sheldrick, 1990)'
_diffrn_ambient_temperature 293(2)
_diffrn_measured_fraction_theta_full 0.998
_diffrn_measured_fraction_theta_max 0.998
_diffrn_radiation_monochromator graphite
_diffrn_radiation_source 'fine-focus sealed tube'
_diffrn_radiation_type MoK\a
_diffrn_radiation_wavelength 0.71000
_diffrn_reflns_av_R_equivalents 0.1789
_diffrn_reflns_av_unetI/netI 0.1967
_diffrn_reflns_limit_h_max 19
_diffrn_reflns_limit_h_min -19
_diffrn_reflns_limit_k_max 23
_diffrn_reflns_limit_k_min -23
_diffrn_reflns_limit_l_max 13
_diffrn_reflns_limit_l_min -25
_diffrn_reflns_number 32296
_diffrn_reflns_theta_full 25.00
_diffrn_reflns_theta_max 25.00
_diffrn_reflns_theta_min 2.06
_exptl_absorpt_coefficient_mu 0.665
_exptl_absorpt_correction_T_max 0.8841
_exptl_absorpt_correction_T_min 0.8675
_exptl_absorpt_correction_type multi-scan
_exptl_absorpt_process_details SADABS
_exptl_crystal_colour 'dark red'
_exptl_crystal_density_diffrn 1.325
_exptl_crystal_density_method 'not measured'
_exptl_crystal_description block
_exptl_crystal_F_000 2896
_exptl_crystal_size_max 0.22
_exptl_crystal_size_mid 0.20
_exptl_crystal_size_min 0.19
_refine_diff_density_max 0.614
_refine_diff_density_min -0.720
_refine_diff_density_rms 0.113
_refine_ls_extinction_coef 0.0031(6)
_refine_ls_extinction_expression Fc^*^=kFc[1+0.001xFc^2^\l^3^/sin(2\q)]^-1/4^
_refine_ls_extinction_method SHELXL
_refine_ls_goodness_of_fit_ref 1.037
_refine_ls_hydrogen_treatment constr
_refine_ls_matrix_type full
_refine_ls_number_parameters 407
_refine_ls_number_reflns 6096
_refine_ls_number_restraints 0
_refine_ls_restrained_S_all 1.037
_refine_ls_R_factor_all 0.1589
_refine_ls_R_factor_gt 0.0778
_refine_ls_shift/su_max 0.001
_refine_ls_shift/su_mean 0.000
_refine_ls_structure_factor_coef Fsqd
_refine_ls_weighting_details 'calc w=1/[\s^2^(Fo^2^)+(0.0304P)^2^+3.3807P] where P=(Fo^2^+2Fc^2^)/3'
_refine_ls_weighting_scheme calc
_refine_ls_wR_factor_gt 0.1813
_refine_ls_wR_factor_ref 0.2350
_reflns_number_gt 3100
_reflns_number_total 6096
_reflns_threshold_expression >2sigma(I)
_cod_data_source_file c5ra01230a2.cif
_cod_data_source_block cmplex4
_cod_original_cell_volume 6922.4(15)
_cod_original_sg_symbol_H-M Pcab
_cod_database_code 7219525

loop_
_symmetry_equiv_pos_as_xyz
'x, y, z'
'-x, -y+1/2, z+1/2'
'x+1/2, -y, -z+1/2'
'-x+1/2, y+1/2, -z'
'-x, -y, -z'
'x, y-1/2, -z-1/2'
'-x-1/2, y, z-1/2'
'x-1/2, -y-1/2, z'

loop_
_atom_site_label
_atom_site_type_symbol
_atom_site_fract_x
_atom_site_fract_y
_atom_site_fract_z
_atom_site_U_iso_or_equiv
_atom_site_adp_type
_atom_site_occupancy
_atom_site_symmetry_multiplicity
_atom_site_calc_flag
_atom_site_refinement_flags
Co1 Co 0.55247(5) 0.72625(4) 0.38439(4) 0.0392(3) Uani 1 1 d .
C1 C 0.3611(5) 0.7810(4) 0.3680(5) 0.086(3) Uani 1 1 d .
H1A H 0.3136 0.7794 0.3422 0.129 Uiso 1 1 calc R
H1B H 0.3796 0.8269 0.3710 0.129 Uiso 1 1 calc R
H1C H 0.3491 0.7642 0.4098 0.129 Uiso 1 1 calc R
C2 C 0.3805(5) 0.6520(4) 0.3199(4) 0.085(3) Uani 1 1 d .
H2A H 0.3332 0.6626 0.2959 0.127 Uiso 1 1 calc R
H2B H 0.3652 0.6337 0.3605 0.127 Uiso 1 1 calc R
H2C H 0.4119 0.6192 0.2972 0.127 Uiso 1 1 calc R
C3 C 0.4415(5) 0.7583(5) 0.2502(4) 0.080(3) Uani 1 1 d .
H3A H 0.3883 0.7566 0.2327 0.120 Uiso 1 1 calc R
H3B H 0.4765 0.7300 0.2255 0.120 Uiso 1 1 calc R
H3C H 0.4608 0.8041 0.2492 0.120 Uiso 1 1 calc R
C4 C 0.6447(4) 0.6059(3) 0.2910(3) 0.0443(17) Uani 1 1 d .
C5 C 0.7269(4) 0.6040(3) 0.2850(4) 0.0537(19) Uani 1 1 d .
H5A H 0.7590 0.6094 0.3208 0.064 Uiso 1 1 calc R
C6 C 0.7618(5) 0.5944(4) 0.2270(4) 0.062(2) Uani 1 1 d .
H6A H 0.8175 0.5941 0.2240 0.075 Uiso 1 1 calc R
C7 C 0.7177(6) 0.5854(4) 0.1739(4) 0.068(2) Uani 1 1 d .
H7A H 0.7425 0.5790 0.1347 0.082 Uiso 1 1 calc R
C8 C 0.6345(6) 0.5859(4) 0.1786(4) 0.066(2) Uani 1 1 d .
H8A H 0.6029 0.5788 0.1428 0.079 Uiso 1 1 calc R
C9 C 0.5999(5) 0.5968(4) 0.2365(3) 0.055(2) Uani 1 1 d .
H9A H 0.5442 0.5982 0.2393 0.066 Uiso 1 1 calc R
C10 C 0.5344(4) 0.5495(3) 0.3793(3) 0.0462(18) Uani 1 1 d .
C11 C 0.5518(5) 0.4880(4) 0.3509(4) 0.065(2) Uani 1 1 d .
H11A H 0.5940 0.4846 0.3222 0.078 Uiso 1 1 calc R
C12 C 0.5052(6) 0.4301(4) 0.3657(4) 0.080(3) Uani 1 1 d .
H12A H 0.5175 0.3885 0.3475 0.096 Uiso 1 1 calc R
C13 C 0.4425(5) 0.4357(4) 0.4065(4) 0.070(2) Uani 1 1 d .
H13A H 0.4111 0.3979 0.4151 0.084 Uiso 1 1 calc R
C14 C 0.4250(5) 0.4951(5) 0.4347(4) 0.071(2) Uani 1 1 d .
H14A H 0.3822 0.4980 0.4629 0.085 Uiso 1 1 calc R
C15 C 0.4711(4) 0.5523(4) 0.4215(4) 0.062(2) Uani 1 1 d .
H15A H 0.4591 0.5931 0.4415 0.075 Uiso 1 1 calc R
C16 C 0.7173(4) 0.5598(4) 0.4370(3) 0.056(2) Uani 1 1 d .
H16A H 0.7186 0.5180 0.4166 0.067 Uiso 1 1 calc R
C17 C 0.7624(4) 0.5780(4) 0.4866(4) 0.056(2) Uani 1 1 d .
H17A H 0.8007 0.5512 0.5067 0.067 Uiso 1 1 calc R
C18 C 0.7417(4) 0.6453(4) 0.5032(3) 0.058(2) Uani 1 1 d .
H18A H 0.7641 0.6706 0.5360 0.070 Uiso 1 1 calc R
C19 C 0.6826(4) 0.6666(3) 0.4621(3) 0.0407(17) Uani 1 1 d .
C20 C 0.6324(3) 0.7281(3) 0.4546(3) 0.0362(15) Uani 1 1 d .
C21 C 0.5525(4) 0.7252(3) 0.4902(3) 0.0462(17) Uani 1 1 d .
H21A H 0.5428 0.6791 0.5058 0.055 Uiso 1 1 calc R
C22 C 0.5366(5) 0.7761(5) 0.5427(4) 0.080(3) Uani 1 1 d .
H22A H 0.5738 0.7681 0.5773 0.095 Uiso 1 1 calc R
H22B H 0.5462 0.8214 0.5266 0.095 Uiso 1 1 calc R
C23 C 0.4526(6) 0.7718(6) 0.5673(6) 0.122(4) Uani 1 1 d .
H23A H 0.4450 0.8051 0.6000 0.183 Uiso 1 1 calc R
H23B H 0.4434 0.7275 0.5846 0.183 Uiso 1 1 calc R
H23C H 0.4156 0.7800 0.5333 0.183 Uiso 1 1 calc R
C24 C 0.6797(4) 0.7923(4) 0.4612(3) 0.0455(18) Uani 1 1 d .
C25 C 0.7356(4) 0.8159(4) 0.5030(3) 0.059(2) Uani 1 1 d .
H25A H 0.7574 0.7922 0.5371 0.071 Uiso 1 1 calc R
C26 C 0.7544(5) 0.8829(4) 0.4850(4) 0.068(2) Uani 1 1 d .
H26A H 0.7918 0.9109 0.5047 0.081 Uiso 1 1 calc R
C27 C 0.7088(5) 0.8994(4) 0.4341(4) 0.059(2) Uani 1 1 d .
H27A H 0.7082 0.9410 0.4133 0.071 Uiso 1 1 calc R
C28 C 0.5323(4) 0.9008(4) 0.3618(4) 0.0501(19) Uani 1 1 d .
C29 C 0.5080(5) 0.9278(4) 0.4194(4) 0.073(2) Uani 1 1 d .
H29A H 0.5285 0.9100 0.4570 0.088 Uiso 1 1 calc R
C30 C 0.4541(6) 0.9806(5) 0.4220(5) 0.089(3) Uani 1 1 d .
H30A H 0.4391 0.9983 0.4612 0.107 Uiso 1 1 calc R
C31 C 0.4234(5) 1.0064(4) 0.3690(6) 0.086(3) Uani 1 1 d .
H31A H 0.3871 1.0420 0.3716 0.103 Uiso 1 1 calc R
C32 C 0.4444(5) 0.9813(4) 0.3107(5) 0.074(3) Uani 1 1 d .
H32A H 0.4221 0.9994 0.2740 0.089 Uiso 1 1 calc R
C33 C 0.4997(4) 0.9282(4) 0.3070(4) 0.059(2) Uani 1 1 d .
H33A H 0.5147 0.9112 0.2675 0.071 Uiso 1 1 calc R
C34 C 0.6525(4) 0.8378(3) 0.2865(3) 0.0435(17) Uani 1 1 d .
C35 C 0.6846(4) 0.9009(4) 0.2689(3) 0.0488(18) Uani 1 1 d .
H35A H 0.6758 0.9384 0.2947 0.059 Uiso 1 1 calc R
C36 C 0.7286(4) 0.9081(4) 0.2144(4) 0.060(2) Uani 1 1 d .
H36A H 0.7498 0.9502 0.2037 0.072 Uiso 1 1 calc R
C37 C 0.7416(5) 0.8532(4) 0.1755(3) 0.062(2) Uani 1 1 d .
H37A H 0.7715 0.8578 0.1384 0.075 Uiso 1 1 calc R
C38 C 0.7099(5) 0.7914(4) 0.1921(4) 0.064(2) Uani 1 1 d .
H38A H 0.7179 0.7544 0.1655 0.076 Uiso 1 1 calc R
C39 C 0.6671(4) 0.7835(4) 0.2466(3) 0.0517(18) Uani 1 1 d .
H39A H 0.6473 0.7410 0.2572 0.062 Uiso 1 1 calc R
P1 P 0.43936(11) 0.72836(10) 0.33172(10) 0.0514(5) Uani 1 1 d .
P2 P 0.59351(10) 0.62713(9) 0.36545(8) 0.0412(5) Uani 1 1 d .
P3 P 0.59496(11) 0.82343(9) 0.35953(8) 0.0438(5) Uani 1 1 d .
N1 N 0.6682(3) 0.6139(3) 0.4212(3) 0.0463(14) Uani 1 1 d .
N2 N 0.6633(3) 0.8436(3) 0.4185(3) 0.0500(15) Uani 1 1 d .

loop_
_atom_site_aniso_label
_atom_site_aniso_U_11
_atom_site_aniso_U_22
_atom_site_aniso_U_33
_atom_site_aniso_U_23
_atom_site_aniso_U_13
_atom_site_aniso_U_12
Co1 0.0338(5) 0.0378(6) 0.0458(6) 0.0017(4) -0.0006(4) -0.0006(4)
C1 0.053(5) 0.081(7) 0.124(8) -0.005(6) -0.008(5) 0.020(5)
C2 0.059(5) 0.079(7) 0.117(7) 0.011(6) -0.035(5) -0.022(5)
C3 0.080(6) 0.090(7) 0.069(6) 0.016(5) -0.022(5) -0.015(5)
C4 0.045(4) 0.034(4) 0.054(4) -0.006(3) 0.004(4) -0.003(3)
C5 0.056(5) 0.045(5) 0.061(5) -0.006(4) 0.009(4) -0.008(4)
C6 0.059(5) 0.059(5) 0.070(6) 0.006(4) 0.020(5) -0.004(4)
C7 0.094(7) 0.055(5) 0.055(5) 0.006(4) 0.029(5) 0.003(5)
C8 0.093(7) 0.060(6) 0.046(5) -0.005(4) 0.003(5) -0.004(5)
C9 0.058(5) 0.050(5) 0.056(5) -0.001(4) -0.007(4) -0.007(4)
C10 0.052(5) 0.044(4) 0.043(4) 0.002(3) 0.002(3) -0.011(3)
C11 0.083(6) 0.035(5) 0.077(5) -0.005(4) 0.015(5) -0.005(4)
C12 0.106(8) 0.051(6) 0.084(6) -0.004(5) 0.006(6) -0.025(5)
C13 0.073(6) 0.052(6) 0.084(6) 0.024(5) -0.008(5) -0.015(5)
C14 0.048(5) 0.075(7) 0.088(6) 0.023(5) 0.019(4) -0.005(4)
C15 0.055(5) 0.056(5) 0.075(6) 0.004(4) 0.017(4) -0.003(4)
C16 0.056(5) 0.052(5) 0.059(5) 0.001(4) 0.000(4) 0.018(4)
C17 0.047(5) 0.054(5) 0.067(5) 0.012(4) 0.000(4) 0.009(4)
C18 0.061(5) 0.061(6) 0.053(5) 0.012(4) -0.013(4) -0.002(4)
C19 0.034(4) 0.040(4) 0.047(4) 0.006(3) 0.001(3) -0.005(3)
C20 0.034(3) 0.036(4) 0.039(4) 0.002(3) 0.000(3) -0.008(3)
C21 0.050(4) 0.045(4) 0.043(4) -0.002(3) 0.014(3) -0.002(4)
C22 0.082(6) 0.099(8) 0.058(5) -0.008(5) 0.020(4) 0.006(5)
C23 0.097(9) 0.141(11) 0.129(10) -0.041(8) 0.039(7) 0.014(7)
C24 0.051(4) 0.051(5) 0.034(4) 0.006(3) 0.002(3) 0.000(3)
C25 0.064(5) 0.065(6) 0.049(4) -0.007(4) -0.018(4) -0.009(4)
C26 0.072(6) 0.056(6) 0.075(6) -0.009(4) -0.018(5) -0.025(4)
C27 0.068(5) 0.043(5) 0.065(5) -0.006(4) -0.009(4) -0.019(4)
C28 0.044(4) 0.036(4) 0.070(5) 0.005(4) 0.006(4) -0.010(3)
C29 0.074(6) 0.063(6) 0.082(6) -0.009(5) 0.005(5) 0.012(5)
C30 0.084(7) 0.080(7) 0.103(8) -0.015(6) -0.002(6) 0.025(6)
C31 0.054(6) 0.053(6) 0.149(10) -0.015(7) 0.007(6) 0.015(4)
C32 0.043(5) 0.053(6) 0.126(8) 0.021(5) -0.013(5) 0.006(4)
C33 0.056(5) 0.052(5) 0.070(5) 0.005(4) -0.003(4) 0.005(4)
C34 0.038(4) 0.044(4) 0.049(4) 0.005(4) -0.004(3) 0.000(3)
C35 0.045(4) 0.040(4) 0.062(5) 0.007(4) -0.002(4) -0.001(3)
C36 0.055(5) 0.057(5) 0.069(6) 0.016(4) 0.002(4) -0.006(4)
C37 0.062(5) 0.073(6) 0.052(5) 0.001(4) 0.013(4) -0.013(4)
C38 0.070(5) 0.063(6) 0.058(5) -0.015(4) 0.008(4) -0.009(4)
C39 0.059(5) 0.046(5) 0.051(4) -0.001(4) 0.002(4) -0.008(4)
P1 0.0411(11) 0.0510(13) 0.0622(12) 0.0055(10) -0.0083(9) -0.0007(10)
P2 0.0379(10) 0.0385(11) 0.0473(11) -0.0009(8) 0.0021(8) 0.0005(8)
P3 0.0434(11) 0.0398(11) 0.0480(11) 0.0016(9) -0.0038(9) -0.0018(9)
N1 0.047(4) 0.045(4) 0.047(4) 0.000(3) 0.002(3) 0.003(3)
N2 0.050(4) 0.054(4) 0.046(4) -0.002(3) -0.005(3) -0.012(3)

loop_
_atom_type_symbol
_atom_type_description
_atom_type_scat_dispersion_real
_atom_type_scat_dispersion_imag
_atom_type_scat_source
C C 0.0033 0.0016 'International Tables Vol C Tables 4.2.6.8 and 6.1.1.4'
H H 0.0000 0.0000 'International Tables Vol C Tables 4.2.6.8 and 6.1.1.4'
Co Co 0.3494 0.9721 'International Tables Vol C Tables 4.2.6.8 and 6.1.1.4'
N N 0.0061 0.0033 'International Tables Vol C Tables 4.2.6.8 and 6.1.1.4'
P P 0.1023 0.0942 'International Tables Vol C Tables 4.2.6.8 and 6.1.1.4'

loop_
_geom_angle_atom_site_label_1
_geom_angle_atom_site_label_2
_geom_angle_atom_site_label_3
_geom_angle
C20 Co1 P3 86.72(18)
C20 Co1 P2 86.54(19)
P3 Co1 P2 133.40(8)
C20 Co1 P1 162.41(18)
P3 Co1 P1 98.41(8)
P2 Co1 P1 101.61(8)
C20 Co1 C21 42.1(2)
P3 Co1 C21 104.84(19)
P2 Co1 C21 100.36(18)
P1 Co1 C21 120.48(17)
P1 C1 H1A 109.5
P1 C1 H1B 109.5
H1A C1 H1B 109.5
P1 C1 H1C 109.5
H1A C1 H1C 109.5
H1B C1 H1C 109.5
P1 C2 H2A 109.5
P1 C2 H2B 109.5
H2A C2 H2B 109.5
P1 C2 H2C 109.5
H2A C2 H2C 109.5
H2B C2 H2C 109.5
P1 C3 H3A 109.5
P1 C3 H3B 109.5
H3A C3 H3B 109.5
P1 C3 H3C 109.5
H3A C3 H3C 109.5
H3B C3 H3C 109.5
C5 C4 C9 117.3(7)
C5 C4 P2 123.3(5)
C9 C4 P2 119.2(5)
C6 C5 C4 120.7(7)
C6 C5 H5A 119.6
C4 C5 H5A 119.6
C7 C6 C5 121.7(8)
C7 C6 H6A 119.1
C5 C6 H6A 119.1
C6 C7 C8 118.9(7)
C6 C7 H7A 120.5
C8 C7 H7A 120.5
C9 C8 C7 119.1(8)
C9 C8 H8A 120.5
C7 C8 H8A 120.5
C8 C9 C4 122.3(7)
C8 C9 H9A 118.9
C4 C9 H9A 118.9
C11 C10 C15 118.3(7)
C11 C10 P2 123.4(6)
C15 C10 P2 118.4(6)
C10 C11 C12 119.9(8)
C10 C11 H11A 120.0
C12 C11 H11A 120.0
C13 C12 C11 119.7(8)
C13 C12 H12A 120.2
C11 C12 H12A 120.2
C14 C13 C12 121.1(8)
C14 C13 H13A 119.4
C12 C13 H13A 119.4
C13 C14 C15 119.9(8)
C13 C14 H14A 120.1
C15 C14 H14A 120.1
C10 C15 C14 121.1(8)
C10 C15 H15A 119.5
C14 C15 H15A 119.5
C17 C16 N1 108.2(7)
C17 C16 H16A 125.9
N1 C16 H16A 125.9
C16 C17 C18 107.9(7)
C16 C17 H17A 126.0
C18 C17 H17A 126.0
C19 C18 C17 107.8(7)
C19 C18 H18A 126.1
C17 C18 H18A 126.1
N1 C19 C18 106.6(6)
N1 C19 C20 117.2(6)
C18 C19 C20 136.1(7)
C19 C20 C24 112.7(5)
C19 C20 C21 114.1(5)
C24 C20 C21 116.3(5)
C19 C20 Co1 116.3(4)
C24 C20 Co1 115.9(4)
C21 C20 Co1 77.3(3)
C22 C21 C20 119.0(6)
C22 C21 Co1 136.2(6)
C20 C21 Co1 60.6(3)
C22 C21 H21A 110.0
C20 C21 H21A 110.0
Co1 C21 H21A 110.0
C23 C22 C21 112.3(8)
C23 C22 H22A 109.1
C21 C22 H22A 109.1
C23 C22 H22B 109.1
C21 C22 H22B 109.1
H22A C22 H22B 107.9
C22 C23 H23A 109.5
C22 C23 H23B 109.5
H23A C23 H23B 109.5
C22 C23 H23C 109.5
H23A C23 H23C 109.5
H23B C23 H23C 109.5
C25 C24 N2 107.7(6)
C25 C24 C20 135.1(7)
N2 C24 C20 117.1(6)
C24 C25 C26 107.3(7)
C24 C25 H25A 126.3
C26 C25 H25A 126.3
C27 C26 C25 108.3(7)
C27 C26 H26A 125.9
C25 C26 H26A 125.9
C26 C27 N2 107.8(7)
C26 C27 H27A 126.1
N2 C27 H27A 126.1
C33 C28 C29 117.7(7)
C33 C28 P3 121.5(6)
C29 C28 P3 120.3(6)
C30 C29 C28 121.0(9)
C30 C29 H29A 119.5
C28 C29 H29A 119.5
C31 C30 C29 120.6(9)
C31 C30 H30A 119.7
C29 C30 H30A 119.7
C30 C31 C32 120.9(9)
C30 C31 H31A 119.5
C32 C31 H31A 119.5
C31 C32 C33 119.4(8)
C31 C32 H32A 120.3
C33 C32 H32A 120.3
C28 C33 C32 120.3(8)
C28 C33 H33A 119.9
C32 C33 H33A 119.9
C39 C34 C35 117.4(6)
C39 C34 P3 118.8(5)
C35 C34 P3 123.9(5)
C36 C35 C34 121.2(7)
C36 C35 H35A 119.4
C34 C35 H35A 119.4
C35 C36 C37 120.0(7)
C35 C36 H36A 120.0
C37 C36 H36A 120.0
C38 C37 C36 119.2(7)
C38 C37 H37A 120.4
C36 C37 H37A 120.4
C39 C38 C37 121.2(7)
C39 C38 H38A 119.4
C37 C38 H38A 119.4
C38 C39 C34 121.0(7)
C38 C39 H39A 119.5
C34 C39 H39A 119.5
C2 P1 C3 98.8(4)
C2 P1 C1 98.2(4)
C3 P1 C1 102.9(5)
C2 P1 Co1 121.3(3)
C3 P1 Co1 117.9(3)
C1 P1 Co1 114.4(3)
N1 P2 C4 102.1(3)
N1 P2 C10 98.7(3)
C4 P2 C10 101.1(3)
N1 P2 Co1 104.2(2)
C4 P2 Co1 121.6(2)
C10 P2 Co1 124.6(2)
N2 P3 C34 102.8(3)
N2 P3 C28 99.4(3)
C34 P3 C28 100.9(3)
N2 P3 Co1 104.6(2)
C34 P3 Co1 121.6(2)
C28 P3 Co1 123.7(2)
C19 N1 C16 109.4(6)
C19 N1 P2 115.8(5)
C16 N1 P2 134.7(5)
C27 N2 C24 108.9(6)
C27 N2 P3 135.8(5)
C24 N2 P3 115.3(5)

loop_
_geom_bond_atom_site_label_1
_geom_bond_atom_site_label_2
_geom_bond_distance
Co1 C20 1.989(6)
Co1 P3 2.111(2)
Co1 P2 2.111(2)
Co1 P1 2.187(2)
Co1 C21 2.226(6)
C1 P1 1.834(8)
C1 H1A 0.9600
C1 H1B 0.9600
C1 H1C 0.9600
C2 P1 1.816(8)
C2 H2A 0.9600
C2 H2B 0.9600
C2 H2C 0.9600
C3 P1 1.815(8)
C3 H3A 0.9600
C3 H3B 0.9600
C3 H3C 0.9600
C4 C5 1.376(9)
C4 C9 1.380(9)
C4 P2 1.832(7)
C5 C6 1.365(9)
C5 H5A 0.9300
C6 C7 1.350(11)
C6 H6A 0.9300
C7 C8 1.390(11)
C7 H7A 0.9300
C8 C9 1.365(10)
C8 H8A 0.9300
C9 H9A 0.9300
C10 C11 1.384(9)
C10 C15 1.380(9)
C10 P2 1.845(7)
C11 C12 1.416(10)
C11 H11A 0.9300
C12 C13 1.356(11)
C12 H12A 0.9300
C13 C14 1.346(11)
C13 H13A 0.9300
C14 C15 1.395(10)
C14 H14A 0.9300
C15 H15A 0.9300
C16 C17 1.336(10)
C16 N1 1.385(8)
C16 H16A 0.9300
C17 C18 1.416(10)
C17 H17A 0.9300
C18 C19 1.378(9)
C18 H18A 0.9300
C19 N1 1.371(8)
C19 C20 1.482(9)
C20 C24 1.500(9)
C20 C21 1.529(8)
C21 C22 1.516(10)
C21 H21A 0.9800
C22 C23 1.496(12)
C22 H22A 0.9700
C22 H22B 0.9700
C23 H23A 0.9600
C23 H23B 0.9600
C23 H23C 0.9600
C24 C25 1.363(9)
C24 N2 1.381(8)
C25 C26 1.412(10)
C25 H25A 0.9300
C26 C27 1.353(10)
C26 H26A 0.9300
C27 N2 1.376(8)
C27 H27A 0.9300
C28 C33 1.384(9)
C28 C29 1.386(10)
C28 P3 1.851(7)
C29 C30 1.376(11)
C29 H29A 0.9300
C30 C31 1.328(13)
C30 H30A 0.9300
C31 C32 1.368(12)
C31 H31A 0.9300
C32 C33 1.398(10)
C32 H32A 0.9300
C33 H33A 0.9300
C34 C39 1.383(9)
C34 C35 1.406(9)
C34 P3 1.833(7)
C35 C36 1.368(9)
C35 H35A 0.9300
C36 C37 1.375(10)
C36 H36A 0.9300
C37 C38 1.374(10)
C37 H37A 0.9300
C38 C39 1.360(10)
C38 H38A 0.9300
C39 H39A 0.9300
P2 N1 1.731(6)
P3 N2 1.732(6)

loop_
_geom_torsion_atom_site_label_1
_geom_torsion_atom_site_label_2
_geom_torsion_atom_site_label_3
_geom_torsion_atom_site_label_4
_geom_torsion
C9 C4 C5 C6 0.8(10)
P2 C4 C5 C6 -173.6(5)
C4 C5 C6 C7 -1.0(11)
C5 C6 C7 C8 -0.1(12)
C6 C7 C8 C9 1.4(12)
C7 C8 C9 C4 -1.6(11)
C5 C4 C9 C8 0.5(10)
P2 C4 C9 C8 175.1(6)
C15 C10 C11 C12 -0.2(11)
P2 C10 C11 C12 177.8(6)
C10 C11 C12 C13 1.6(13)
C11 C12 C13 C14 -1.9(13)
C12 C13 C14 C15 0.7(13)
C11 C10 C15 C14 -0.9(11)
P2 C10 C15 C14 -179.0(6)
C13 C14 C15 C10 0.7(12)
N1 C16 C17 C18 0.2(8)
C16 C17 C18 C19 0.2(8)
C17 C18 C19 N1 -0.5(8)
C17 C18 C19 C20 176.4(7)
N1 C19 C20 C24 -138.6(6)
C18 C19 C20 C24 44.7(10)
N1 C19 C20 C21 85.8(7)
C18 C19 C20 C21 -90.9(9)
N1 C19 C20 Co1 -1.4(7)
C18 C19 C20 Co1 -178.1(7)
P3 Co1 C20 C19 -132.7(4)
P2 Co1 C20 C19 1.2(4)
P1 Co1 C20 C19 119.6(6)
C21 Co1 C20 C19 110.8(6)
P3 Co1 C20 C24 3.2(4)
P2 Co1 C20 C24 137.1(4)
P1 Co1 C20 C24 -104.5(7)
C21 Co1 C20 C24 -113.3(6)
P3 Co1 C20 C21 116.5(3)
P2 Co1 C20 C21 -109.6(3)
P1 Co1 C20 C21 8.8(8)
C19 C20 C21 C22 117.2(7)
C24 C20 C21 C22 -16.6(9)
Co1 C20 C21 C22 -129.4(7)
C19 C20 C21 Co1 -113.3(5)
C24 C20 C21 Co1 112.8(5)
C20 Co1 C21 C22 102.5(8)
P3 Co1 C21 C22 35.0(7)
P2 Co1 C21 C22 175.4(7)
P1 Co1 C21 C22 -74.4(7)
P3 Co1 C21 C20 -67.6(4)
P2 Co1 C21 C20 72.9(3)
P1 Co1 C21 C20 -176.9(3)
C20 C21 C22 C23 173.2(8)
Co1 C21 C22 C23 96.6(9)
C19 C20 C24 C25 -46.5(10)
C21 C20 C24 C25 88.0(10)
Co1 C20 C24 C25 176.1(7)
C19 C20 C24 N2 137.6(6)
C21 C20 C24 N2 -88.0(7)
Co1 C20 C24 N2 0.1(8)
N2 C24 C25 C26 -0.7(8)
C20 C24 C25 C26 -176.9(7)
C24 C25 C26 C27 1.5(9)
C25 C26 C27 N2 -1.7(9)
C33 C28 C29 C30 -0.7(12)
P3 C28 C29 C30 -172.5(7)
C28 C29 C30 C31 0.7(15)
C29 C30 C31 C32 0.0(15)
C30 C31 C32 C33 -0.7(14)
C29 C28 C33 C32 0.0(11)
P3 C28 C33 C32 171.8(6)
C31 C32 C33 C28 0.7(12)
C39 C34 C35 C36 -0.1(10)
P3 C34 C35 C36 178.5(5)
C34 C35 C36 C37 0.5(11)
C35 C36 C37 C38 0.0(12)
C36 C37 C38 C39 -1.0(12)
C37 C38 C39 C34 1.4(12)
C35 C34 C39 C38 -0.9(10)
P3 C34 C39 C38 -179.5(6)
C20 Co1 P1 C2 -86.3(7)
P3 Co1 P1 C2 167.7(4)
P2 Co1 P1 C2 30.0(4)
C21 Co1 P1 C2 -79.5(4)
C20 Co1 P1 C3 152.1(7)
P3 Co1 P1 C3 46.2(4)
P2 Co1 P1 C3 -91.5(4)
C21 Co1 P1 C3 159.0(4)
C20 Co1 P1 C1 31.0(8)
P3 Co1 P1 C1 -75.0(4)
P2 Co1 P1 C1 147.4(3)
C21 Co1 P1 C1 37.8(4)
C5 C4 P2 N1 -19.0(6)
C9 C4 P2 N1 166.7(5)
C5 C4 P2 C10 -120.6(6)
C9 C4 P2 C10 65.1(6)
C5 C4 P2 Co1 96.2(6)
C9 C4 P2 Co1 -78.1(6)
C11 C10 P2 N1 -84.9(7)
C15 C10 P2 N1 93.2(6)
C11 C10 P2 C4 19.4(7)
C15 C10 P2 C4 -162.6(6)
C11 C10 P2 Co1 161.1(5)
C15 C10 P2 Co1 -20.9(7)
C20 Co1 P2 N1 -0.7(3)
P3 Co1 P2 N1 81.5(2)
P1 Co1 P2 N1 -165.0(2)
C21 Co1 P2 N1 -40.6(3)
C20 Co1 P2 C4 -114.9(3)
P3 Co1 P2 C4 -32.7(3)
P1 Co1 P2 C4 80.8(3)
C21 Co1 P2 C4 -154.8(3)
C20 Co1 P2 C10 110.6(3)
P3 Co1 P2 C10 -167.2(3)
P1 Co1 P2 C10 -53.6(3)
C21 Co1 P2 C10 70.7(3)
C39 C34 P3 N2 117.3(6)
C35 C34 P3 N2 -61.3(6)
C39 C34 P3 C28 -140.4(6)
C35 C34 P3 C28 41.1(6)
C39 C34 P3 Co1 1.0(6)
C35 C34 P3 Co1 -177.6(5)
C33 C28 P3 N2 143.9(6)
C29 C28 P3 N2 -44.6(6)
C33 C28 P3 C34 38.8(6)
C29 C28 P3 C34 -149.6(6)
C33 C28 P3 Co1 -101.4(6)
C29 C28 P3 Co1 70.1(7)
C20 Co1 P3 N2 -4.8(3)
P2 Co1 P3 N2 -86.9(2)
P1 Co1 P3 N2 158.3(2)
C21 Co1 P3 N2 33.5(3)
C20 Co1 P3 C34 110.6(3)
P2 Co1 P3 C34 28.4(3)
P1 Co1 P3 C34 -86.4(3)
C21 Co1 P3 C34 148.9(3)
C20 Co1 P3 C28 -116.9(4)
P2 Co1 P3 C28 161.0(3)
P1 Co1 P3 C28 46.1(3)
C21 Co1 P3 C28 -78.6(4)
C18 C19 N1 C16 0.6(7)
C20 C19 N1 C16 -177.0(5)
C18 C19 N1 P2 178.3(4)
C20 C19 N1 P2 0.7(7)
C17 C16 N1 C19 -0.5(8)
C17 C16 N1 P2 -177.6(5)
C4 P2 N1 C19 127.6(5)
C10 P2 N1 C19 -128.9(5)
Co1 P2 N1 C19 0.2(5)
C4 P2 N1 C16 -55.4(7)
C10 P2 N1 C16 48.0(7)
Co1 P2 N1 C16 177.1(6)
C26 C27 N2 C24 1.3(9)
C26 C27 N2 P3 -177.2(6)
C25 C24 N2 C27 -0.4(8)
C20 C24 N2 C27 176.6(6)
C25 C24 N2 P3 178.5(5)
C20 C24 N2 P3 -4.6(8)
C34 P3 N2 C27 57.0(8)
C28 P3 N2 C27 -46.6(8)
Co1 P3 N2 C27 -175.2(7)
C34 P3 N2 C24 -121.5(5)
C28 P3 N2 C24 135.0(5)
Co1 P3 N2 C24 6.4(5)
